data_7223642
loop_
_publ_author_name
'Xu, Cong'
'Kirillov, Alexander M.'
'Shu, Yubo'
'Liu, Yan'
'Guo, Lirong'
'Yang, Lizi'
'Dou, Wei'
'Liu, Wei'
'Chen, Chunyang'
'Huang, Xin'
'Zhang, Jiayao'
'Liu, Weisheng'

_publ_section_title
;
 Photoluminescence enhancement induced by a halide anion encapsulation in
 a series of novel lanthanide(iii) coordination polymers
;
_journal_issue 7
_journal_name_full CrystEngComm
_journal_page_first 1190
_journal_paper_doi 10.1039/C5CE01901J
_journal_volume 18
_journal_year 2016
_chemical_formula_moiety 'C34 H24 Gd N4 O9, Cl, H2 O'
_chemical_formula_sum 'C34 H26 Cl Gd N4 O10'
_chemical_formula_weight 843.29
_chemical_name_systematic
;
 ?
;
_space_group_crystal_system monoclinic
_space_group_IT_number 14
_space_group_name_Hall '-P 2ybc'
_space_group_name_H-M_alt 'P 1 21/c 1'
_symmetry_space_group_name_Hall '-P 2ybc'
_symmetry_space_group_name_H-M 'P 1 21/c 1'
_atom_sites_solution_hydrogens mixed
_audit_creation_date 2015-12-09
_audit_creation_method
;
Olex2 1.2
(compiled 2015.09.30 svn.r3233 for OlexSys, GUI svn.r5103)
;
_audit_update_record
;
2015-12-09 deposited with the CCDC.
2015-12-30 downloaded from the CCDC.
;
_cell_angle_alpha 90
_cell_angle_beta 110.985(7)
_cell_angle_gamma 90
_cell_formula_units_Z 4
_cell_length_a 8.8072(6)
_cell_length_b 20.3895(18)
_cell_length_c 18.0976(18)
_cell_measurement_reflns_used 2664
_cell_measurement_temperature 295.06(10)
_cell_measurement_theta_max 26.5720
_cell_measurement_theta_min 3.7070
_cell_volume 3034.3(5)
_computing_cell_refinement
;
CrysAlisPro, Agilent Technologies,
Version 1.171.37.35 (release 13-08-2014 CrysAlis171 .NET)
(compiled Aug 13 2014,18:06:01)
;
_computing_data_collection
;
CrysAlisPro, Agilent Technologies,
Version 1.171.37.35 (release 13-08-2014 CrysAlis171 .NET)
(compiled Aug 13 2014,18:06:01)
;
_computing_data_reduction
;
CrysAlisPro, Agilent Technologies,
Version 1.171.37.35 (release 13-08-2014 CrysAlis171 .NET)
(compiled Aug 13 2014,18:06:01)
;
_computing_molecular_graphics 'Olex2 (Dolomanov et al., 2009)'
_computing_publication_material 'Olex2 (Dolomanov et al., 2009)'
_computing_structure_refinement 'XL (Sheldrick, 2008)'
_computing_structure_solution 'XS (Sheldrick, 2008)'
_diffrn_ambient_environment air
_diffrn_ambient_temperature 295.06(10)
_diffrn_detector 'CCD plate'
_diffrn_detector_area_resol_mean 16.0733
_diffrn_detector_type Eos
_diffrn_measured_fraction_theta_full 0.995
_diffrn_measured_fraction_theta_max 0.995
_diffrn_measurement_details
;
  1 omega  -15.00   12.60   1.2000    7.0000
omega____ theta____ kappa____ phi______ frames
    -      -17.1479  -99.0000  -60.0000 23

  2 omega  -16.00   20.00   1.2000    7.0000
omega____ theta____ kappa____ phi______ frames
    -      -17.1479  -99.0000 -150.0000 30

  3 omega  -43.00   65.00   1.2000    7.0000
omega____ theta____ kappa____ phi______ frames
    -       20.5854  -19.0000  120.0000 90

  4 omega   44.00   96.80   1.2000    7.0000
omega____ theta____ kappa____ phi______ frames
    -       20.5854  178.0000 -180.0000 44
;
_diffrn_measurement_device 'four-circle diffractometer'
_diffrn_measurement_device_type 'SuperNova, Dual, Cu at zero, Eos'
_diffrn_measurement_method '\w scans'
_diffrn_orient_matrix_UB_11 -0.0084522000
_diffrn_orient_matrix_UB_12 -0.0280499000
_diffrn_orient_matrix_UB_13 -0.0248093000
_diffrn_orient_matrix_UB_21 0.0024272000
_diffrn_orient_matrix_UB_22 0.0202455000
_diffrn_orient_matrix_UB_23 -0.0335035000
_diffrn_orient_matrix_UB_31 0.0810344000
_diffrn_orient_matrix_UB_32 -0.0034522000
_diffrn_orient_matrix_UB_33 0.0041829000
_diffrn_radiation_monochromator mirror
_diffrn_radiation_probe x-ray
_diffrn_radiation_type MoK\a
_diffrn_radiation_wavelength 0.71073
_diffrn_reflns_av_R_equivalents 0.0511
_diffrn_reflns_av_unetI/netI 0.0983
_diffrn_reflns_laue_measured_fraction_full 0.995
_diffrn_reflns_laue_measured_fraction_max 0.995
_diffrn_reflns_limit_h_max 10
_diffrn_reflns_limit_h_min -11
_diffrn_reflns_limit_k_max 15
_diffrn_reflns_limit_k_min -26
_diffrn_reflns_limit_l_max 23
_diffrn_reflns_limit_l_min -23
_diffrn_reflns_number 13131
_diffrn_reflns_point_group_measured_fraction_full 0.995
_diffrn_reflns_point_group_measured_fraction_max 0.995
_diffrn_reflns_theta_full 25.242
_diffrn_reflns_theta_max 25.996
_diffrn_reflns_theta_min 3.416
_diffrn_source 'SuperNova (Mo) X-ray Source'
_exptl_absorpt_coefficient_mu 2.345
_exptl_absorpt_correction_T_max 1.00000
_exptl_absorpt_correction_T_min 0.79545
_exptl_absorpt_correction_type multi-scan
_exptl_absorpt_process_details
;
CrysAlisPro, Agilent Technologies,
Version 1.171.37.35 (release 13-08-2014 CrysAlis171 .NET)
(compiled Aug 13 2014,18:06:01)
Empirical absorption correction using spherical harmonics,
 implemented in SCALE3 ABSPACK scaling algorithm.
;
_exptl_crystal_colour 'clear light yellow'
_exptl_crystal_colour_lustre clear
_exptl_crystal_colour_modifier light
_exptl_crystal_colour_primary yellow
_exptl_crystal_density_diffrn 1.846
_exptl_crystal_description plate
_exptl_crystal_F_000 1676
_exptl_crystal_preparation Luminescent
_exptl_crystal_recrystallization_method 'Hydrothermal synthesis method'
_exptl_crystal_size_max 0.2
_exptl_crystal_size_mid 0.16
_exptl_crystal_size_min 0.14
_refine_diff_density_max 6.242
_refine_diff_density_min -1.409
_refine_diff_density_rms 0.219
_refine_ls_extinction_method none
_refine_ls_goodness_of_fit_ref 1.092
_refine_ls_hydrogen_treatment constr
_refine_ls_matrix_type full
_refine_ls_number_parameters 458
_refine_ls_number_reflns 5924
_refine_ls_number_restraints 6
_refine_ls_restrained_S_all 1.092
_refine_ls_R_factor_all 0.0916
_refine_ls_R_factor_gt 0.0654
_refine_ls_shift/su_max 0.001
_refine_ls_shift/su_mean 0.000
_refine_ls_structure_factor_coef Fsqd
_refine_ls_weighting_details
;
 w=1/[\s^2^(Fo^2^)+(0.0657P)^2^+23.7133P]
 where P=(Fo^2^+2Fc^2^)/3
;
_refine_ls_weighting_scheme calc
_refine_ls_wR_factor_gt 0.1510
_refine_ls_wR_factor_ref 0.1694
_reflns_Friedel_coverage 0.000
_reflns_number_gt 4459
_reflns_number_total 5924
_reflns_threshold_expression 'I > 2\s(I)'
_cod_data_source_file c5ce01901j2.cif
_cod_data_source_block xc_7
_cod_depositor_comments 'Adding full bibliography for 7223636--7223644.cif.'
_cod_database_code 7223642
_audit_block_doi 10.5517/cc13t0qn
_shelxl_version_number 2013-2
_shelx_space_group_comment
;
The symmetry employed for this shelxl refinement is uniquely defined
by the following loop, which should always be used as a source of
symmetry information in preference to the above space-group names.
They are only intended as comments.
;
_reflns_odcompleteness_completeness 99.59
_reflns_odcompleteness_iscentric 1
_reflns_odcompleteness_theta 26.32
_olex2_refinement_description
;
1. Fixed Uiso
 At 1.2 times of:
  All C(H) groups
 At 1.5 times of:
  All O(H,H) groups
2. Uiso/Uaniso restraints and constraints
Uanis(C2) \\sim Ueq: with sigma of 0.006 and sigma for terminal atoms of 0.012
3.a Free rotating group:
 O10(H10A,H10B)
3.b Rotating group:
 O9(H9A,H9B)
3.c Aromatic/amide H refined with riding coordinates:
 C7(H7), C12(H12), C13(H13), C3(H3), C15(H15), C16(H16), C10(H10), C4(H4),
 C6(H6), C8(H8), C9(H9), C24(H24), C33(H33), C32(H32), C20(H20), C21(H21),
 C30(H30), C27(H27), C26(H26), C25(H25), C23(H23), C29(H29)
;
_olex2_submission_special_instructions 'No special instructions were received'

loop_
_space_group_symop_operation_xyz
'x, y, z'
'-x, y+1/2, -z+1/2'
'-x, -y, -z'
'x, -y-1/2, z-1/2'

loop_
_atom_site_label
_atom_site_type_symbol
_atom_site_fract_x
_atom_site_fract_y
_atom_site_fract_z
_atom_site_U_iso_or_equiv
_atom_site_adp_type
_atom_site_occupancy
_atom_site_site_symmetry_order
_atom_site_calc_flag
_atom_site_refinement_flags_posn
_atom_site_refinement_flags_adp
_atom_site_refinement_flags_occupancy
O1 O 1.4872(7) 0.5193(3) 0.8861(4) 0.0260(15) Uani 1 1 d . . .
O4 O 0.2080(7) 0.6783(3) 0.1509(3) 0.0230(14) Uani 1 1 d . . .
O3 O 0.3328(7) 0.5817(3) 0.1563(3) 0.0221(14) Uani 1 1 d . . .
O2 O 1.3529(7) 0.5561(3) 0.9615(3) 0.0219(14) Uani 1 1 d . . .
N2 N 0.7349(8) 0.6802(4) 0.5044(4) 0.0206(17) Uani 1 1 d . . .
N1 N 0.9089(9) 0.6647(4) 0.6221(4) 0.0206(17) Uani 1 1 d . . .
C7 C 1.2156(11) 0.5499(5) 0.7507(6) 0.026(2) Uani 1 1 d . . .
H7 H 1.2721 0.5125 0.7463 0.032 Uiso 1 1 calc R . .
C12 C 0.5006(10) 0.7133(4) 0.3896(5) 0.0181(19) Uani 1 1 d . . .
H12 H 0.4860 0.7498 0.4172 0.022 Uiso 1 1 calc R . .
C13 C 0.3992(10) 0.7025(5) 0.3118(5) 0.0192(19) Uani 1 1 d . . .
H13 H 0.3149 0.7316 0.2872 0.023 Uiso 1 1 calc R . .
C1 C 1.3711(10) 0.5485(5) 0.8954(5) 0.0186(19) Uani 1 1 d . . .
C3 C 1.1589(10) 0.6333(5) 0.8316(5) 0.022(2) Uani 1 1 d . . .
H3 H 1.1765 0.6511 0.8813 0.026 Uiso 1 1 calc R . .
C17 C 0.3136(11) 0.6365(5) 0.1859(5) 0.0196(19) Uani 1 1 d . . .
C15 C 0.5472(11) 0.6045(5) 0.3076(5) 0.023(2) Uani 1 1 d . . .
H15 H 0.5611 0.5679 0.2801 0.028 Uiso 1 1 calc R . .
C2 C 1.2453(10) 0.5779(5) 0.8236(5) 0.0177(19) Uani 1 1 d . U .
C14 C 0.4224(10) 0.6493(5) 0.2710(5) 0.0186(19) Uani 1 1 d . . .
C5 C 1.0200(10) 0.6333(5) 0.6918(5) 0.0187(19) Uani 1 1 d . . .
C16 C 0.6499(11) 0.6150(5) 0.3849(6) 0.025(2) Uani 1 1 d . . .
H16 H 0.7350 0.5863 0.4094 0.030 Uiso 1 1 calc R . .
C10 C 0.7941(11) 0.7417(5) 0.5337(5) 0.025(2) Uani 1 1 d . . .
H10 H 0.7657 0.7817 0.5077 0.030 Uiso 1 1 calc R . .
C4 C 1.0468(11) 0.6612(5) 0.7643(5) 0.023(2) Uani 1 1 d . . .
H4 H 0.9900 0.6987 0.7684 0.028 Uiso 1 1 calc R . .
C6 C 1.1007(11) 0.5777(5) 0.6833(5) 0.026(2) Uani 1 1 d . . .
H6 H 1.0791 0.5590 0.6337 0.031 Uiso 1 1 calc R . .
C11 C 0.6236(11) 0.6689(5) 0.4249(5) 0.024(2) Uani 1 1 d . . .
C8 C 0.8055(11) 0.6349(5) 0.5574(5) 0.024(2) Uani 1 1 d . . .
H8 H 0.7870 0.5900 0.5511 0.028 Uiso 1 1 calc R . .
C9 C 0.9020(11) 0.7315(5) 0.6082(6) 0.028(2) Uani 1 1 d . . .
H9 H 0.9605 0.7635 0.6435 0.033 Uiso 1 1 calc R . .
Cl1 Cl 1.0000 0.5000 0.5000 0.0378(9) Uani 1 2 d S T P
Cl2 Cl 1.5000 0.5000 0.5000 0.0481(11) Uani 1 2 d S T P
Gd1 Gd 1.75906(5) 0.48704(2) 0.95071(2) 0.01506(16) Uani 1 1 d . . .
O9 O 1.8863(7) 0.3780(3) 0.9929(4) 0.0225(14) Uani 1 1 d . . .
H9A H 1.9884 0.3820 1.0259 0.034 Uiso 1 1 d GR . .
H9B H 1.8872 0.3547 0.9517 0.034 Uiso 1 1 d GR . .
O7 O 0.9807(7) 0.5179(3) 0.0741(3) 0.0179(13) Uani 1 1 d . . .
O8 O 0.7602(8) 0.5793(4) 0.0463(4) 0.0267(16) Uani 1 1 d . . .
O5 O 1.7814(8) 0.5749(3) 0.8802(4) 0.0265(15) Uani 1 1 d . . .
O6 O 1.8381(8) 0.6811(3) 0.8847(4) 0.0277(16) Uani 1 1 d . . .
N3 N 1.2892(9) 0.6600(4) 0.5380(4) 0.0202(17) Uani 1 1 d . . .
C31 C 0.9483(9) 0.5769(5) 0.1817(5) 0.0176(19) Uani 1 1 d . . .
C24 C 1.5649(11) 0.5830(4) 0.7235(5) 0.021(2) Uani 1 1 d . . .
H24 H 1.5883 0.5416 0.7463 0.025 Uiso 1 1 calc R . .
O10 O 1.5014(10) 0.8267(4) 0.5329(5) 0.048(2) Uani 1 1 d . . .
H10A H 1.3993 0.8275 0.5077 0.071 Uiso 1 1 d G . .
H10B H 1.5237 0.8481 0.5758 0.071 Uiso 1 1 d G . .
C33 C 1.1392(10) 0.5670(5) 0.3167(5) 0.0198(19) Uani 1 1 d . . .
H33 H 1.2274 0.5464 0.3542 0.024 Uiso 1 1 calc R . .
C32 C 1.0822(10) 0.5464(5) 0.2377(5) 0.021(2) Uani 1 1 d . . .
H32 H 1.1339 0.5120 0.2223 0.026 Uiso 1 1 calc R . .
C20 C 1.6130(11) 0.6990(5) 0.7290(5) 0.025(2) Uani 1 1 d . . .
H20 H 1.6682 0.7358 0.7560 0.030 Uiso 1 1 calc R . .
N4 N 1.1289(9) 0.6448(4) 0.4174(4) 0.0208(17) Uani 1 1 d . . .
C19 C 1.6462(10) 0.6379(5) 0.7654(5) 0.0186(19) Uani 1 1 d . . .
C34 C 0.8933(10) 0.5584(5) 0.0959(5) 0.0183(19) Uani 1 1 d . . .
C21 C 1.4989(11) 0.7062(5) 0.6530(5) 0.022(2) Uani 1 1 d . . .
H21 H 1.4785 0.7471 0.6286 0.027 Uiso 1 1 calc R . .
C30 C 0.8668(11) 0.6246(5) 0.2068(5) 0.021(2) Uani 1 1 d . . .
H30 H 0.7716 0.6425 0.1712 0.025 Uiso 1 1 calc R . .
C28 C 1.0614(11) 0.6190(5) 0.3379(5) 0.0198(19) Uani 1 1 d . . .
C22 C 1.4166(10) 0.6512(5) 0.6148(5) 0.0182(19) Uani 1 1 d . . .
C27 C 1.0884(12) 0.7039(5) 0.4412(6) 0.032(3) Uani 1 1 d . . .
H27 H 1.0078 0.7324 0.4108 0.039 Uiso 1 1 calc R . .
C26 C 1.1865(12) 0.7129(5) 0.5166(6) 0.035(3) Uani 1 1 d . . .
H26 H 1.1852 0.7485 0.5485 0.042 Uiso 1 1 calc R . .
C18 C 1.7634(10) 0.6327(5) 0.8491(6) 0.024(2) Uani 1 1 d . . .
C25 C 1.2509(11) 0.6191(5) 0.4765(5) 0.023(2) Uani 1 1 d . . .
H25 H 1.3014 0.5793 0.4754 0.028 Uiso 1 1 calc R . .
C23 C 1.4485(11) 0.5898(5) 0.6473(5) 0.024(2) Uani 1 1 d . . .
H23 H 1.3940 0.5534 0.6193 0.029 Uiso 1 1 calc R . .
C29 C 0.9254(11) 0.6461(5) 0.2850(5) 0.024(2) Uani 1 1 d . . .
H29 H 0.8711 0.6792 0.3009 0.028 Uiso 1 1 calc R . .

loop_
_atom_site_aniso_label
_atom_site_aniso_U_11
_atom_site_aniso_U_22
_atom_site_aniso_U_33
_atom_site_aniso_U_23
_atom_site_aniso_U_13
_atom_site_aniso_U_12
O1 0.020(3) 0.041(4) 0.016(3) 0.002(3) 0.006(3) 0.016(3)
O4 0.023(3) 0.028(4) 0.008(3) 0.003(3) -0.006(2) 0.005(3)
O3 0.025(3) 0.027(4) 0.011(3) -0.002(3) 0.002(3) 0.002(3)
O2 0.023(3) 0.032(4) 0.013(3) 0.010(3) 0.009(3) 0.001(3)
N2 0.018(4) 0.029(5) 0.008(4) -0.006(3) -0.005(3) 0.007(3)
N1 0.024(4) 0.025(5) 0.009(4) -0.004(3) 0.002(3) 0.006(3)
C7 0.027(5) 0.030(6) 0.020(5) 0.004(4) 0.006(4) 0.006(4)
C12 0.018(4) 0.018(5) 0.011(4) -0.003(4) -0.004(3) 0.010(3)
C13 0.020(4) 0.024(5) 0.009(4) -0.002(4) 0.000(3) 0.007(4)
C1 0.015(4) 0.022(5) 0.013(4) 0.005(4) -0.003(3) -0.005(4)
C3 0.022(5) 0.032(6) 0.007(4) 0.002(4) -0.001(3) 0.003(4)
C17 0.027(5) 0.026(5) 0.007(4) 0.002(4) 0.007(4) 0.001(4)
C15 0.025(5) 0.023(5) 0.020(5) -0.001(4) 0.006(4) 0.000(4)
C2 0.013(3) 0.028(4) 0.009(3) 0.009(3) 0.000(3) 0.000(3)
C14 0.013(4) 0.022(5) 0.015(5) 0.003(4) -0.001(3) -0.003(3)
C5 0.016(4) 0.026(5) 0.007(4) 0.005(4) -0.005(3) 0.004(4)
C16 0.018(5) 0.025(5) 0.023(5) -0.004(4) -0.002(4) 0.004(4)
C10 0.030(5) 0.029(6) 0.012(5) 0.000(4) 0.000(4) 0.004(4)
C4 0.024(5) 0.024(5) 0.019(5) -0.004(4) 0.005(4) 0.010(4)
C6 0.030(5) 0.034(6) 0.012(5) -0.001(4) 0.006(4) 0.004(4)
C11 0.027(5) 0.033(6) 0.005(4) 0.003(4) -0.002(4) 0.006(4)
C8 0.026(5) 0.027(5) 0.012(5) -0.001(4) -0.001(4) 0.001(4)
C9 0.025(5) 0.031(6) 0.018(5) 0.004(4) -0.004(4) 0.002(4)
Cl1 0.044(2) 0.042(2) 0.0216(18) -0.0070(16) 0.0043(15) 0.0082(17)
Cl2 0.059(3) 0.050(3) 0.041(2) 0.013(2) 0.024(2) 0.033(2)
Gd1 0.0139(2) 0.0205(3) 0.0079(2) 0.00106(19) 0.00047(16) 0.00186(18)
O9 0.026(3) 0.025(4) 0.012(3) 0.002(3) 0.002(3) 0.004(3)
O7 0.014(3) 0.025(4) 0.012(3) -0.004(3) 0.003(2) 0.000(3)
O8 0.032(4) 0.036(4) 0.010(3) 0.004(3) 0.005(3) 0.013(3)
O5 0.028(4) 0.021(4) 0.023(4) 0.008(3) 0.001(3) -0.002(3)
O6 0.032(4) 0.030(4) 0.013(3) 0.000(3) -0.002(3) -0.006(3)
N3 0.022(4) 0.025(4) 0.007(4) 0.000(3) -0.003(3) 0.002(3)
C31 0.009(4) 0.033(6) 0.010(4) 0.003(4) 0.002(3) -0.004(4)
C24 0.029(5) 0.012(5) 0.016(5) 0.007(4) 0.001(4) 0.000(4)
O10 0.060(5) 0.036(5) 0.042(5) 0.000(4) 0.012(4) -0.002(4)
C33 0.022(5) 0.025(5) 0.009(4) 0.004(4) 0.001(3) 0.006(4)
C32 0.018(4) 0.028(6) 0.018(5) -0.001(4) 0.007(4) 0.002(4)
C20 0.027(5) 0.019(5) 0.020(5) 0.001(4) -0.004(4) -0.009(4)
N4 0.023(4) 0.026(5) 0.009(4) 0.002(3) 0.001(3) 0.003(3)
C19 0.023(5) 0.022(5) 0.011(4) 0.003(4) 0.006(4) -0.006(4)
C34 0.013(4) 0.023(5) 0.017(5) 0.001(4) 0.002(3) -0.006(3)
C21 0.028(5) 0.016(5) 0.016(5) 0.005(4) 0.000(4) -0.004(4)
C30 0.024(5) 0.021(5) 0.013(4) 0.006(4) 0.000(4) 0.005(4)
C28 0.027(5) 0.021(5) 0.014(4) 0.001(4) 0.011(4) -0.002(4)
C22 0.020(4) 0.023(5) 0.005(4) 0.000(4) -0.003(3) 0.001(4)
C27 0.034(6) 0.035(6) 0.018(5) -0.003(5) -0.003(4) 0.022(5)
C26 0.042(6) 0.030(6) 0.023(5) -0.008(5) -0.002(4) 0.024(5)
C18 0.015(4) 0.033(6) 0.022(5) -0.001(5) 0.007(4) -0.002(4)
C25 0.026(5) 0.023(5) 0.013(5) -0.002(4) -0.002(4) 0.000(4)
C23 0.022(5) 0.028(6) 0.019(5) -0.008(4) 0.003(4) -0.003(4)
C29 0.024(5) 0.029(6) 0.013(5) 0.001(4) 0.001(4) 0.008(4)

loop_
_atom_type_symbol
_atom_type_description
_atom_type_scat_dispersion_real
_atom_type_scat_dispersion_imag
_atom_type_scat_source
C C 0.0033 0.0016 'International Tables Vol C Tables 4.2.6.8 and 6.1.1.4'
H H 0.0000 0.0000 'International Tables Vol C Tables 4.2.6.8 and 6.1.1.4'
Cl Cl 0.1484 0.1585 'International Tables Vol C Tables 4.2.6.8 and 6.1.1.4'
Gd Gd -0.1653 3.9035 'International Tables Vol C Tables 4.2.6.8 and 6.1.1.4'
N N 0.0061 0.0033 'International Tables Vol C Tables 4.2.6.8 and 6.1.1.4'
O O 0.0106 0.0060 'International Tables Vol C Tables 4.2.6.8 and 6.1.1.4'

loop_
_geom_angle_atom_site_label_1
_geom_angle_atom_site_label_2
_geom_angle_atom_site_label_3
_geom_angle
_geom_angle_site_symmetry_1
_geom_angle_site_symmetry_3
C1 O1 Gd1 143.6(6) . .
C17 O3 Gd1 146.1(6) . 3_766
C1 O2 Gd1 145.5(6) . 3_867
C10 N2 C11 123.7(8) . .
C8 N2 C10 109.9(7) . .
C8 N2 C11 126.2(8) . .
C8 N1 C5 126.7(8) . .
C8 N1 C9 108.4(8) . .
C9 N1 C5 124.7(8) . .
C2 C7 H7 120.0 . .
C2 C7 C6 119.9(9) . .
C6 C7 H7 120.0 . .
C13 C12 H12 120.7 . .
C11 C12 H12 120.7 . .
C11 C12 C13 118.6(8) . .
C12 C13 H13 119.8 . .
C14 C13 C12 120.5(8) . .
C14 C13 H13 119.8 . .
O1 C1 O2 124.9(8) . .
O1 C1 C2 117.5(8) . .
O2 C1 C2 117.6(8) . .
C2 C3 H3 120.5 . .
C4 C3 H3 120.5 . .
C4 C3 C2 119.0(8) . .
O4 C17 O3 124.7(8) . .
O4 C17 C14 118.8(8) . .
O3 C17 C14 116.4(8) . .
C14 C15 H15 120.1 . .
C16 C15 H15 120.1 . .
C16 C15 C14 119.7(9) . .
C7 C2 C1 119.6(8) . .
C7 C2 C3 120.8(8) . .
C3 C2 C1 119.7(8) . .
C13 C14 C17 121.4(8) . .
C13 C14 C15 120.4(8) . .
C15 C14 C17 118.2(8) . .
C4 C5 N1 118.9(8) . .
C4 C5 C6 122.0(8) . .
C6 C5 N1 119.0(8) . .
C15 C16 H16 120.6 . .
C11 C16 C15 118.8(9) . .
C11 C16 H16 120.6 . .
N2 C10 H10 127.1 . .
C9 C10 N2 105.9(9) . .
C9 C10 H10 127.1 . .
C3 C4 H4 120.2 . .
C5 C4 C3 119.6(8) . .
C5 C4 H4 120.2 . .
C7 C6 H6 120.7 . .
C5 C6 C7 118.6(9) . .
C5 C6 H6 120.7 . .
C12 C11 N2 119.9(8) . .
C16 C11 N2 118.0(8) . .
C16 C11 C12 122.0(8) . .
N2 C8 N1 108.3(9) . .
N2 C8 H8 125.9 . .
N1 C8 H8 125.9 . .
N1 C9 H9 126.2 . .
C10 C9 N1 107.5(9) . .
C10 C9 H9 126.2 . .
O1 Gd1 Gd1 155.80(18) . 3_967
O1 Gd1 O9 132.1(2) . .
O1 Gd1 O7 139.5(2) . 3_866
O1 Gd1 O7 135.6(2) . 1_656
O1 Gd1 O8 83.5(2) . 1_656
O1 Gd1 C34 109.1(2) . 1_656
O3 Gd1 O1 76.2(2) 3_766 .
O3 Gd1 O2 103.8(2) 3_766 3_867
O3 Gd1 Gd1 117.03(15) 3_766 3_967
O3 Gd1 O9 72.3(2) 3_766 .
O3 Gd1 O7 83.8(2) 3_766 3_866
O3 Gd1 O7 148.0(2) 3_766 1_656
O3 Gd1 O8 159.7(2) 3_766 1_656
O3 Gd1 C34 172.7(2) 3_766 1_656
O2 Gd1 O1 80.8(2) 3_867 .
O2 Gd1 Gd1 112.77(15) 3_867 3_967
O2 Gd1 O9 72.9(2) 3_867 .
O2 Gd1 O7 82.5(2) 3_867 1_656
O2 Gd1 O7 138.8(2) 3_867 3_866
O2 Gd1 O8 73.5(2) 3_867 1_656
O2 Gd1 C34 72.7(2) 3_867 1_656
O9 Gd1 Gd1 72.04(15) . 3_967
O9 Gd1 O7 71.1(2) . 3_866
O9 Gd1 O8 124.0(2) . 1_656
O9 Gd1 C34 100.4(2) . 1_656
O7 Gd1 Gd1 35.81(13) 3_866 3_967
O7 Gd1 Gd1 36.26(13) 1_656 3_967
O7 Gd1 O9 80.0(2) 1_656 .
O7 Gd1 O7 72.1(2) 1_656 3_866
O7 Gd1 O8 111.8(2) 3_866 1_656
O7 Gd1 O8 52.3(2) 1_656 1_656
O7 Gd1 C34 26.6(2) 1_656 1_656
O7 Gd1 C34 94.7(2) 3_866 1_656
O8 Gd1 Gd1 81.64(14) 1_656 3_967
O8 Gd1 C34 26.3(2) 1_656 1_656
O5 Gd1 O1 77.0(2) . .
O5 Gd1 O3 94.8(2) . 3_766
O5 Gd1 O2 146.6(2) . 3_867
O5 Gd1 Gd1 81.58(16) . 3_967
O5 Gd1 O9 140.0(2) . .
O5 Gd1 O7 96.3(2) . 1_656
O5 Gd1 O7 69.9(2) . 3_866
O5 Gd1 O8 79.5(2) . 1_656
O5 Gd1 C34 91.4(2) . 1_656
C34 Gd1 Gd1 60.05(17) 1_656 3_967
Gd1 O9 H9A 111.3 . .
Gd1 O9 H9B 111.1 . .
H9A O9 H9B 107.6 . .
Gd1 O7 Gd1 107.9(2) 1_454 3_866
C34 O7 Gd1 94.3(5) . 1_454
C34 O7 Gd1 140.6(5) . 3_866
C34 O8 Gd1 90.6(5) . 1_454
C18 O5 Gd1 162.3(6) . .
C26 N3 C22 124.9(8) . .
C25 N3 C22 126.9(8) . .
C25 N3 C26 108.2(8) . .
C32 C31 C34 121.0(8) . .
C30 C31 C32 118.7(8) . .
C30 C31 C34 120.4(8) . .
C19 C24 H24 119.7 . .
C19 C24 C23 120.5(8) . .
C23 C24 H24 119.7 . .
H10A O10 H10B 109.5 . .
C32 C33 H33 120.6 . .
C28 C33 H33 120.6 . .
C28 C33 C32 118.7(8) . .
C31 C32 C33 120.5(9) . .
C31 C32 H32 119.8 . .
C33 C32 H32 119.8 . .
C19 C20 H20 119.4 . .
C21 C20 H20 119.4 . .
C21 C20 C19 121.2(9) . .
C27 N4 C28 125.0(8) . .
C25 N4 C28 125.9(8) . .
C25 N4 C27 108.7(8) . .
C24 C19 C18 121.7(8) . .
C20 C19 C24 118.7(8) . .
C20 C19 C18 119.6(8) . .
O7 C34 Gd1 59.1(4) . 1_454
O7 C34 C31 118.2(7) . .
O8 C34 Gd1 63.1(5) . 1_454
O8 C34 O7 120.2(8) . .
O8 C34 C31 121.5(8) . .
C31 C34 Gd1 162.2(6) . 1_454
C20 C21 H21 120.8 . .
C22 C21 C20 118.3(9) . .
C22 C21 H21 120.8 . .
C31 C30 H30 119.7 . .
C31 C30 C29 120.7(8) . .
C29 C30 H30 119.7 . .
C33 C28 N4 119.0(8) . .
C29 C28 C33 120.9(9) . .
C29 C28 N4 120.0(8) . .
C21 C22 N3 117.9(8) . .
C23 C22 N3 119.5(8) . .
C23 C22 C21 122.6(8) . .
N4 C27 H27 126.4 . .
C26 C27 N4 107.2(8) . .
C26 C27 H27 126.4 . .
N3 C26 H26 126.3 . .
C27 C26 N3 107.3(9) . .
C27 C26 H26 126.3 . .
O5 C18 C19 116.0(8) . .
O6 C18 O5 123.0(9) . .
O6 C18 C19 121.1(9) . .
N3 C25 H25 125.8 . .
N4 C25 N3 108.5(8) . .
N4 C25 H25 125.8 . .
C24 C23 H23 120.7 . .
C22 C23 C24 118.6(9) . .
C22 C23 H23 120.7 . .
C30 C29 H29 119.9 . .
C28 C29 C30 120.1(9) . .
C28 C29 H29 119.9 . .

loop_
_geom_bond_atom_site_label_1
_geom_bond_atom_site_label_2
_geom_bond_distance
_geom_bond_site_symmetry_2
O1 C1 1.245(11) .
O1 Gd1 2.351(6) .
O4 C17 1.253(11) .
O3 C17 1.278(11) .
O3 Gd1 2.290(6) 3_766
O2 C1 1.272(11) .
O2 Gd1 2.322(6) 3_867
N2 C10 1.387(12) .
N2 C11 1.439(10) .
N2 C8 1.316(12) .
N1 C5 1.441(11) .
N1 C8 1.344(11) .
N1 C9 1.381(13) .
C7 H7 0.9300 .
C7 C2 1.374(13) .
C7 C6 1.397(13) .
C12 H12 0.9300 .
C12 C13 1.388(11) .
C12 C11 1.381(12) .
C13 H13 0.9300 .
C13 C14 1.368(13) .
C1 C2 1.498(11) .
C3 H3 0.9300 .
C3 C2 1.397(13) .
C3 C4 1.386(12) .
C17 C14 1.517(11) .
C15 H15 0.9300 .
C15 C14 1.398(12) .
C15 C16 1.384(13) .
C5 C4 1.371(12) .
C5 C6 1.376(13) .
C16 H16 0.9300 .
C16 C11 1.381(13) .
C10 H10 0.9300 .
C10 C9 1.359(12) .
C4 H4 0.9300 .
C6 H6 0.9300 .
C8 H8 0.9300 .
C9 H9 0.9300 .
Gd1 O3 2.290(6) 3_766
Gd1 O2 2.322(6) 3_867
Gd1 Gd1 4.0062(8) 3_967
Gd1 O9 2.483(6) .
Gd1 O7 2.490(6) 3_866
Gd1 O7 2.464(6) 1_656
Gd1 O8 2.553(7) 1_656
Gd1 O5 2.248(6) .
Gd1 C34 2.863(9) 1_656
O9 H9A 0.8870 .
O9 H9B 0.8874 .
O7 Gd1 2.464(6) 1_454
O7 Gd1 2.490(5) 3_866
O7 C34 1.284(11) .
O8 Gd1 2.553(7) 1_454
O8 C34 1.268(10) .
O5 C18 1.291(12) .
O6 C18 1.231(11) .
N3 C22 1.452(10) .
N3 C26 1.372(12) .
N3 C25 1.332(11) .
C31 C32 1.396(12) .
C31 C34 1.499(12) .
C31 C30 1.379(13) .
C24 H24 0.9300 .
C24 C19 1.397(13) .
C24 C23 1.399(12) .
O10 H10A 0.8502 .
O10 H10B 0.8501 .
C33 H33 0.9300 .
C33 C32 1.400(12) .
C33 C28 1.390(13) .
C32 H32 0.9300 .
C20 H20 0.9300 .
C20 C19 1.391(13) .
C20 C21 1.390(12) .
N4 C28 1.444(11) .
N4 C27 1.368(12) .
N4 C25 1.323(11) .
C19 C18 1.501(12) .
C34 Gd1 2.863(9) 1_454
C21 H21 0.9300 .
C21 C22 1.379(13) .
C30 H30 0.9300 .
C30 C29 1.392(12) .
C28 C29 1.355(12) .
C22 C23 1.369(13) .
C27 H27 0.9300 .
C27 C26 1.341(13) .
C26 H26 0.9300 .
C25 H25 0.9300 .
C23 H23 0.9300 .
C29 H29 0.9300 .

loop_
_geom_torsion_atom_site_label_1
_geom_torsion_atom_site_label_2
_geom_torsion_atom_site_label_3
_geom_torsion_atom_site_label_4
_geom_torsion
_geom_torsion_site_symmetry_1
_geom_torsion_site_symmetry_4
O1 C1 C2 C7 29.2(13) . .
O1 C1 C2 C3 -151.1(9) . .
O4 C17 C14 C13 5.2(13) . .
O4 C17 C14 C15 -175.6(8) . .
O3 C17 C14 C13 -171.9(8) . .
O3 C17 C14 C15 7.4(12) . .
O2 C1 C2 C7 -152.0(9) . .
O2 C1 C2 C3 27.8(13) . .
N2 C10 C9 N1 1.2(11) . .
N1 C5 C4 C3 -177.1(9) . .
N1 C5 C6 C7 176.1(9) . .
C12 C13 C14 C17 -179.8(8) . .
C12 C13 C14 C15 1.0(14) . .
C13 C12 C11 N2 177.4(8) . .
C13 C12 C11 C16 1.1(15) . .
C15 C16 C11 N2 -177.9(9) . .
C15 C16 C11 C12 -1.5(15) . .
C2 C7 C6 C5 0.4(15) . .
C2 C3 C4 C5 1.5(14) . .
C14 C15 C16 C11 1.7(14) . .
C5 N1 C8 N2 -174.9(8) . .
C5 N1 C9 C10 174.2(8) . .
C16 C15 C14 C13 -1.4(14) . .
C16 C15 C14 C17 179.3(8) . .
C10 N2 C11 C12 -38.2(13) . .
C10 N2 C11 C16 138.3(10) . .
C10 N2 C8 N1 0.9(11) . .
C4 C3 C2 C7 -2.4(14) . .
C4 C3 C2 C1 177.9(8) . .
C4 C5 C6 C7 -1.3(15) . .
C6 C7 C2 C1 -178.8(9) . .
C6 C7 C2 C3 1.4(14) . .
C6 C5 C4 C3 0.4(15) . .
C11 N2 C10 C9 -176.3(8) . .
C11 N2 C8 N1 175.8(8) . .
C11 C12 C13 C14 -0.8(14) . .
C8 N2 C10 C9 -1.3(11) . .
C8 N2 C11 C12 147.6(10) . .
C8 N2 C11 C16 -35.9(14) . .
C8 N1 C5 C4 -143.4(10) . .
C8 N1 C5 C6 39.1(14) . .
C8 N1 C9 C10 -0.7(11) . .
C9 N1 C5 C4 42.7(13) . .
C9 N1 C5 C6 -134.8(10) . .
C9 N1 C8 N2 -0.2(11) . .
Gd1 O1 C1 O2 -23.6(17) . .
Gd1 O1 C1 C2 155.1(7) . .
Gd1 O3 C17 O4 -1.8(17) 3_766 .
Gd1 O3 C17 C14 175.0(7) 3_766 .
Gd1 O2 C1 O1 -91.3(12) 3_867 .
Gd1 O2 C1 C2 90.0(12) 3_867 .
Gd1 O7 C34 Gd1 125.3(8) 3_866 1_454
Gd1 O7 C34 O8 -16.7(9) 1_454 .
Gd1 O7 C34 O8 108.6(9) 3_866 .
Gd1 O7 C34 C31 -75.0(11) 3_866 .
Gd1 O7 C34 C31 159.7(7) 1_454 .
Gd1 O8 C34 O7 16.0(8) 1_454 .
Gd1 O8 C34 C31 -160.3(7) 1_454 .
Gd1 O5 C18 O6 82(2) . .
Gd1 O5 C18 C19 -99(2) . .
N3 C22 C23 C24 -176.1(8) . .
C31 C30 C29 C28 -1.9(15) . .
C24 C19 C18 O5 -1.5(13) . .
C24 C19 C18 O6 177.7(9) . .
C33 C28 C29 C30 -3.7(14) . .
C32 C31 C34 Gd1 71(2) . 1_454
C32 C31 C34 O7 -5.9(13) . .
C32 C31 C34 O8 170.5(9) . .
C32 C31 C30 C29 5.9(14) . .
C32 C33 C28 N4 -174.0(8) . .
C32 C33 C28 C29 5.0(14) . .
C20 C19 C18 O5 176.5(8) . .
C20 C19 C18 O6 -4.3(14) . .
C20 C21 C22 N3 175.5(8) . .
C20 C21 C22 C23 -3.1(15) . .
N4 C28 C29 C30 175.3(8) . .
N4 C27 C26 N3 1.3(13) . .
C19 C24 C23 C22 0.2(14) . .
C19 C20 C21 C22 1.1(15) . .
C34 C31 C32 C33 175.7(8) . .
C34 C31 C30 C29 -174.3(8) . .
C21 C20 C19 C24 1.4(14) . .
C21 C20 C19 C18 -176.6(9) . .
C21 C22 C23 C24 2.4(14) . .
C30 C31 C32 C33 -4.5(13) . .
C30 C31 C34 Gd1 -109.3(19) . 1_454
C30 C31 C34 O7 174.3(8) . .
C30 C31 C34 O8 -9.4(13) . .
C28 C33 C32 C31 -0.9(14) . .
C28 N4 C27 C26 -174.6(9) . .
C28 N4 C25 N3 173.8(8) . .
C22 N3 C26 C27 178.9(9) . .
C22 N3 C25 N4 -179.6(8) . .
C27 N4 C28 C33 164.5(9) . .
C27 N4 C28 C29 -14.5(14) . .
C27 N4 C25 N3 0.3(11) . .
C26 N3 C22 C21 -35.4(14) . .
C26 N3 C22 C23 143.3(10) . .
C26 N3 C25 N4 0.5(11) . .
C25 N3 C22 C21 144.7(10) . .
C25 N3 C22 C23 -36.7(14) . .
C25 N3 C26 C27 -1.1(13) . .
C25 N4 C28 C33 -7.9(14) . .
C25 N4 C28 C29 173.1(9) . .
C25 N4 C27 C26 -1.0(13) . .
C23 C24 C19 C20 -2.1(14) . .
C23 C24 C19 C18 175.9(8) . .
